data_7024618
loop_
_publ_author_name
'Shieh, Minghuey'
'Chu, Yen-Yi'
'Miu, Chia-Yeh'
'Wu, Pei-Fan'
'Zeng, Tsau-Ming'

_publ_section_title
;
 Bimetallic Ru-Cu tellurido complexes: controlled synthesis and
 electrochemical studies of copper halide-TeRu(5) and Te(2)Ru(4) clusters.
;
_journal_issue 6
_journal_name_full 'Dalton transactions (Cambridge, England : 2003)'
_journal_page_first 1492
_journal_page_last 1503
_journal_paper_doi 10.1039/b919176c
_journal_volume 39
_journal_year 2010
_chemical_formula_moiety 'C62 H40 Br Cu O14 P2 Ru5 Te'
_chemical_formula_sum 'C62 H40 Br Cu O14 P2 Ru5 Te'
_chemical_formula_weight 1847.28
_chemical_name_systematic
;
?
;
_space_group_IT_number 14
_symmetry_cell_setting monoclinic
_symmetry_space_group_name_Hall '-P 2yn'
_symmetry_space_group_name_H-M 'P 1 21/n 1'
_atom_sites_solution_hydrogens geom
_atom_sites_solution_primary direct
_atom_sites_solution_secondary difmap
_audit_creation_method SHELXL-97
_cell_angle_alpha 90.00
_cell_angle_beta 109.07
_cell_angle_gamma 90.00
_cell_formula_units_Z 4
_cell_length_a 10.1744(1)
_cell_length_b 44.6562(4)
_cell_length_c 14.9452(1)
_cell_measurement_reflns_used 52004
_cell_measurement_temperature 298(2)
_cell_measurement_theta_max 25.35
_cell_measurement_theta_min 2.037
_cell_volume 6417.70(10)
_computing_cell_refinement 'HKL Scalepack (Otwinowski & Minor 1997)'
_computing_data_collection 'Collect (Nonius BV, 1997-2000)'
_computing_data_reduction 'HKL Denzo and Scalepack'
_computing_molecular_graphics 'Ortep-3 for Windows (Farrugia, 1997)'
_computing_publication_material 'WinGX publication routines (Farrugia, 1999)'
_computing_structure_refinement 'SHELXL-97 (Sheldrick, 1997)'
_computing_structure_solution 'SHELXS-97 (Sheldrick, 1997)'
_diffrn_ambient_temperature 298(2)
_diffrn_measured_fraction_theta_full 0.971
_diffrn_measured_fraction_theta_max 0.971
_diffrn_measurement_device_type KappaCCD
_diffrn_measurement_method 'CCD rotation images, thick slices'
_diffrn_radiation_monochromator graphite
_diffrn_radiation_source 'fine-focus sealed tube'
_diffrn_radiation_type MoK\a
_diffrn_radiation_wavelength 0.71073
_diffrn_reflns_av_R_equivalents 0.0769
_diffrn_reflns_av_sigmaI/netI 0.0599
_diffrn_reflns_limit_h_max 10
_diffrn_reflns_limit_h_min -12
_diffrn_reflns_limit_k_max 53
_diffrn_reflns_limit_k_min -49
_diffrn_reflns_limit_l_max 17
_diffrn_reflns_limit_l_min -17
_diffrn_reflns_number 39557
_diffrn_reflns_theta_full 25.29
_diffrn_reflns_theta_max 25.29
_diffrn_reflns_theta_min 2.14
_exptl_absorpt_coefficient_mu 2.652
_exptl_absorpt_correction_T_max 0.7969
_exptl_absorpt_correction_T_min 0.6487
_exptl_absorpt_correction_type multi-scan
_exptl_absorpt_process_details
;
?
;
_exptl_crystal_colour black
_exptl_crystal_density_diffrn 1.912
_exptl_crystal_density_method 'not measured'
_exptl_crystal_description prism
_exptl_crystal_F_000 3560
_exptl_crystal_size_max 0.2
_exptl_crystal_size_mid 0.08
_exptl_crystal_size_min 0.05
_refine_diff_density_max 1.010
_refine_diff_density_min -1.926
_refine_diff_density_rms 0.373
_refine_ls_extinction_method none
_refine_ls_goodness_of_fit_ref 1.109
_refine_ls_hydrogen_treatment fixed
_refine_ls_matrix_type full
_refine_ls_number_parameters 775
_refine_ls_number_reflns 11317
_refine_ls_number_restraints 0
_refine_ls_restrained_S_all 1.109
_refine_ls_R_factor_all 0.0753
_refine_ls_R_factor_gt 0.0459
_refine_ls_shift/su_max 0.004
_refine_ls_shift/su_mean 0.000
_refine_ls_structure_factor_coef Fsqd
_refine_ls_weighting_details 'calc w=1/[\s^2^(Fo^2^)+(0.0579P)^2^+4.4766P] where P=(Fo^2^+2Fc^2^)/3'
_refine_ls_weighting_scheme calc
_refine_ls_wR_factor_gt 0.1076
_refine_ls_wR_factor_ref 0.1278
_reflns_number_gt 8319
_reflns_number_total 11317
_reflns_threshold_expression >2sigma(I)
_cod_data_source_file b919176c.txt
_cod_data_source_block compound_2b
_cod_original_sg_symbol_H-M 'P 21/n'
_cod_database_code 7024618

loop_
_symmetry_equiv_pos_as_xyz
'x, y, z'
'-x+1/2, y+1/2, -z+1/2'
'-x, -y, -z'
'x-1/2, -y-1/2, z-1/2'

loop_
_atom_site_label
_atom_site_type_symbol
_atom_site_fract_x
_atom_site_fract_y
_atom_site_fract_z
_atom_site_U_iso_or_equiv
_atom_site_adp_type
_atom_site_occupancy
_atom_site_symmetry_multiplicity
_atom_site_calc_flag
_atom_site_refinement_flags
Te1 Te 0.13577(5) 0.087719(10) 0.33311(3) 0.04816(13) Uani 1 1 d .
Ru1 Ru 0.36800(5) 0.109367(14) 0.45931(4) 0.04714(15) Uani 1 1 d .
Ru2 Ru 0.19338(6) 0.145838(14) 0.31332(4) 0.05005(16) Uani 1 1 d .
Ru3 Ru -0.04464(5) 0.129872(13) 0.35975(4) 0.04727(15) Uani 1 1 d .
Ru4 Ru 0.11050(5) 0.090911(13) 0.50572(4) 0.04378(15) Uani 1 1 d .
Ru5 Ru 0.19103(6) 0.152620(13) 0.50635(4) 0.04564(15) Uani 1 1 d .
Br1 Br 0.48544(8) 0.09925(2) 0.78187(5) 0.0647(2) Uani 1 1 d .
Cu1 Cu 0.34392(9) 0.10954(2) 0.62909(6) 0.0537(2) Uani 1 1 d .
P1 P 0.17547(17) 0.00494(4) 0.85806(11) 0.0410(4) Uani 1 1 d .
P2 P 0.6855(2) 0.29388(5) 0.42852(15) 0.0639(5) Uani 1 1 d .
O1 O 0.4796(7) 0.04657(15) 0.5052(5) 0.095(2) Uani 1 1 d .
O2 O 0.6203(6) 0.13975(16) 0.5969(5) 0.094(2) Uani 1 1 d .
O3 O 0.5149(6) 0.1180(2) 0.3143(5) 0.127(3) Uani 1 1 d .
O4 O 0.2023(7) 0.13583(14) 0.1156(4) 0.0895(19) Uani 1 1 d .
O5 O 0.3769(8) 0.20015(18) 0.3337(5) 0.123(3) Uani 1 1 d .
O6 O -0.0682(6) 0.17893(14) 0.2090(4) 0.0797(17) Uani 1 1 d .
O7 O -0.2328(7) 0.17671(16) 0.3974(5) 0.107(2) Uani 1 1 d .
O8 O -0.2844(6) 0.10182(14) 0.2075(4) 0.0783(17) Uani 1 1 d .
O9 O -0.1957(5) 0.09451(13) 0.4788(4) 0.0737(16) Uani 1 1 d .
O10 O 0.1026(7) 0.02356(14) 0.5055(4) 0.0860(18) Uani 1 1 d .
O11 O 0.1106(6) 0.08996(14) 0.7082(4) 0.0797(17) Uani 1 1 d .
O12 O 0.4150(7) 0.17977(14) 0.6737(5) 0.094(2) Uani 1 1 d .
O13 O 0.1143(8) 0.21480(14) 0.4293(5) 0.107(2) Uani 1 1 d .
O14 O -0.0096(7) 0.15793(15) 0.6179(5) 0.096(2) Uani 1 1 d .
C1 C 0.4363(8) 0.0700(2) 0.4886(5) 0.064(2) Uani 1 1 d .
C2 C 0.5208(8) 0.1291(2) 0.5493(6) 0.067(2) Uani 1 1 d .
C3 C 0.4485(9) 0.1167(3) 0.3633(6) 0.088(3) Uani 1 1 d .
C4 C 0.1992(8) 0.13973(18) 0.1915(5) 0.061(2) Uani 1 1 d .
C5 C 0.3068(9) 0.1801(2) 0.3282(6) 0.075(2) Uani 1 1 d .
C6 C 0.0011(8) 0.16206(18) 0.2630(5) 0.0574(18) Uani 1 1 d .
C7 C -0.1588(9) 0.1590(2) 0.3855(6) 0.069(2) Uani 1 1 d .
C8 C -0.1941(7) 0.11215(17) 0.2639(5) 0.0529(18) Uani 1 1 d .
C9 C -0.0925(8) 0.09979(18) 0.4645(5) 0.0579(19) Uani 1 1 d .
C10 C 0.1215(7) 0.09133(18) 0.6337(5) 0.0583(19) Uani 1 1 d .
C11 C 0.1045(7) 0.04887(19) 0.5055(5) 0.0563(18) Uani 1 1 d .
C12 C 0.3380(8) 0.16744(18) 0.6085(6) 0.063(2) Uani 1 1 d .
C13 C 0.1440(9) 0.19071(19) 0.4532(5) 0.071(2) Uani 1 1 d .
C14 C 0.0632(9) 0.15514(18) 0.5736(6) 0.069(2) Uani 1 1 d .
C15 C 0.2766(7) -0.00093(15) 0.7807(4) 0.0440(15) Uani 1 1 d .
C16 C 0.3642(7) 0.02108(17) 0.7678(5) 0.0558(18) Uani 1 1 d .
H16 H 0.3793 0.0389 0.8059 0.067 Uiso 1 1 d R
C17 C 0.4297(8) 0.0174(2) 0.7016(6) 0.070(2) Uani 1 1 d .
H17 H 0.4882 0.0333 0.6928 0.084 Uiso 1 1 d R
C18 C 0.4075(9) -0.0077(2) 0.6482(6) 0.071(2) Uani 1 1 d .
H18 H 0.4528 -0.0108 0.6018 0.085 Uiso 1 1 d R
C19 C 0.3247(8) -0.03015(19) 0.6599(5) 0.066(2) Uani 1 1 d .
H19 H 0.3136 -0.0481 0.6225 0.079 Uiso 1 1 d R
C20 C 0.2553(7) -0.02658(17) 0.7260(5) 0.0563(18) Uani 1 1 d .
H20 H 0.1910 -0.0415 0.7328 0.068 Uiso 1 1 d R
C21 C 0.0121(6) 0.02162(15) 0.7912(4) 0.0434(15) Uani 1 1 d .
C22 C -0.0358(7) 0.02015(18) 0.6936(5) 0.0589(19) Uani 1 1 d .
H22 H 0.0155 0.0088 0.6615 0.071 Uiso 1 1 d R
C23 C -0.1582(8) 0.0349(2) 0.6439(5) 0.077(3) Uani 1 1 d .
H23 H -0.1914 0.0343 0.5759 0.092 Uiso 1 1 d R
C24 C -0.2299(8) 0.0503(2) 0.6918(6) 0.074(2) Uani 1 1 d .
H24 H -0.3121 0.0612 0.6573 0.089 Uiso 1 1 d R
C25 C -0.1858(8) 0.05095(19) 0.7868(6) 0.070(2) Uani 1 1 d .
H25 H -0.2399 0.0608 0.8199 0.084 Uiso 1 1 d R
C26 C -0.0636(7) 0.03675(17) 0.8387(5) 0.0571(19) Uani 1 1 d .
H26 H -0.0297 0.0366 0.9067 0.069 Uiso 1 1 d R
C27 C 0.1520(7) -0.03063(14) 0.9051(4) 0.0418(15) Uani 1 1 d .
C28 C 0.0188(7) -0.04168(17) 0.8935(5) 0.0541(18) Uani 1 1 d .
H28 H -0.0633 -0.0304 0.8613 0.065 Uiso 1 1 d R
C29 C 0.0034(9) -0.06972(18) 0.9279(5) 0.065(2) Uani 1 1 d .
H29 H -0.0868 -0.0778 0.9210 0.078 Uiso 1 1 d R
C30 C 0.1184(12) -0.08671(18) 0.9707(6) 0.078(3) Uani 1 1 d .
H30 H 0.1021 -0.1059 0.9935 0.093 Uiso 1 1 d R
C31 C 0.2518(10) -0.0761(2) 0.9844(6) 0.074(2) Uani 1 1 d .
H31 H 0.3319 -0.0880 1.0163 0.089 Uiso 1 1 d R
C32 C 0.2673(8) -0.04853(18) 0.9502(5) 0.062(2) Uani 1 1 d .
H32 H 0.3589 -0.0411 0.9575 0.074 Uiso 1 1 d R
C33 C 0.2601(6) 0.03026(15) 0.9522(4) 0.0436(15) Uani 1 1 d .
C34 C 0.2734(7) 0.06031(16) 0.9315(5) 0.0556(18) Uani 1 1 d .
H34 H 0.2338 0.0669 0.8672 0.067 Uiso 1 1 d R
C35 C 0.3410(8) 0.07968(19) 1.0042(6) 0.065(2) Uani 1 1 d .
H35 H 0.3515 0.1002 0.9882 0.078 Uiso 1 1 d R
C36 C 0.3901(7) 0.0706(2) 1.0951(6) 0.071(2) Uani 1 1 d .
H36 H 0.4361 0.0846 1.1440 0.085 Uiso 1 1 d R
C37 C 0.3762(8) 0.0415(2) 1.1164(6) 0.075(2) Uani 1 1 d .
H37 H 0.4120 0.0357 1.1818 0.090 Uiso 1 1 d R
C38 C 0.3112(7) 0.02077(18) 1.0460(5) 0.0564(18) Uani 1 1 d .
H38 H 0.2998 0.0003 1.0610 0.068 Uiso 1 1 d R
C39 C 0.8487(7) 0.31264(17) 0.4826(5) 0.0574(18) Uani 1 1 d .
C40 C 0.9074(9) 0.32844(19) 0.4254(6) 0.075(2) Uani 1 1 d .
H40 H 0.8594 0.3291 0.3584 0.090 Uiso 1 1 d R
C41 C 1.0355(12) 0.3429(2) 0.4683(9) 0.097(3) Uani 1 1 d .
H41 H 1.0772 0.3544 0.4304 0.116 Uiso 1 1 d R
C42 C 1.1017(11) 0.3412(3) 0.5612(10) 0.103(3) Uani 1 1 d .
H42 H 1.1900 0.3510 0.5875 0.123 Uiso 1 1 d R
C43 C 1.0442(12) 0.3261(3) 0.6162(7) 0.108(4) Uani 1 1 d .
H43 H 1.0893 0.3259 0.6836 0.130 Uiso 1 1 d R
C44 C 0.9162(9) 0.3111(2) 0.5778(6) 0.078(2) Uani 1 1 d .
H44 H 0.8745 0.2993 0.6150 0.093 Uiso 1 1 d R
C45 C 0.6924(8) 0.27569(19) 0.3234(6) 0.064(2) Uani 1 1 d .
C46 C 0.8070(10) 0.2595(2) 0.3265(7) 0.088(3) Uani 1 1 d .
H46 H 0.8816 0.2586 0.3857 0.106 Uiso 1 1 d R
C47 C 0.8136(13) 0.2448(2) 0.2484(9) 0.107(4) Uani 1 1 d .
H47 H 0.8941 0.2331 0.2514 0.128 Uiso 1 1 d R
C48 C 0.7071(15) 0.2471(2) 0.1646(9) 0.107(4) Uani 1 1 d .
H48 H 0.7134 0.2375 0.1087 0.128 Uiso 1 1 d R
C49 C 0.5934(12) 0.2636(3) 0.1608(7) 0.103(3) Uani 1 1 d .
H49 H 0.5167 0.2649 0.1028 0.124 Uiso 1 1 d R
C50 C 0.5854(10) 0.2778(2) 0.2408(6) 0.081(3) Uani 1 1 d .
H50 H 0.5056 0.2895 0.2392 0.097 Uiso 1 1 d R
C51 C 0.5448(9) 0.3200(2) 0.3951(6) 0.076(2) Uani 1 1 d .
C52 C 0.5622(11) 0.3481(3) 0.3692(6) 0.094(3) Uani 1 1 d .
H52 H 0.6552 0.3547 0.3769 0.113 Uiso 1 1 d R
C53 C 0.4511(16) 0.3678(3) 0.3319(8) 0.126(5) Uani 1 1 d .
H53 H 0.4712 0.3877 0.3157 0.151 Uiso 1 1 d R
C54 C 0.3229(16) 0.3573(4) 0.3239(9) 0.138(7) Uani 1 1 d .
H54 H 0.2408 0.3690 0.2950 0.165 Uiso 1 1 d R
C55 C 0.2984(14) 0.3291(4) 0.3482(12) 0.160(7) Uani 1 1 d .
H55 H 0.2034 0.3242 0.3402 0.192 Uiso 1 1 d R
C56 C 0.4136(11) 0.3096(3) 0.3881(9) 0.130(5) Uani 1 1 d .
H56 H 0.4098 0.2896 0.4112 0.155 Uiso 1 1 d R
C57 C 0.6588(8) 0.2675(2) 0.5099(7) 0.073(2) Uani 1 1 d .
C58 C 0.6733(10) 0.2374(2) 0.4990(7) 0.086(3) Uani 1 1 d .
H58 H 0.6890 0.2304 0.4426 0.103 Uiso 1 1 d R
C59 C 0.6649(14) 0.2174(3) 0.5680(11) 0.127(4) Uani 1 1 d .
H59 H 0.6947 0.1988 0.5490 0.153 Uiso 1 1 d R
C60 C 0.6406(14) 0.2278(4) 0.6482(11) 0.133(5) Uani 1 1 d .
H60 H 0.6266 0.2135 0.6922 0.159 Uiso 1 1 d R
C61 C 0.6196(14) 0.2575(4) 0.6557(10) 0.136(5) Uani 1 1 d .
H61 H 0.6060 0.2669 0.7097 0.163 Uiso 1 1 d R
C62 C 0.6315(11) 0.2776(3) 0.5906(8) 0.103(3) Uani 1 1 d .
H62 H 0.6084 0.2983 0.5955 0.124 Uiso 1 1 d R

loop_
_atom_site_aniso_label
_atom_site_aniso_U_11
_atom_site_aniso_U_22
_atom_site_aniso_U_33
_atom_site_aniso_U_23
_atom_site_aniso_U_13
_atom_site_aniso_U_12
Te1 0.0530(3) 0.0503(3) 0.0380(2) -0.0041(2) 0.0105(2) 0.0029(2)
Ru1 0.0421(3) 0.0587(4) 0.0391(3) 0.0020(3) 0.0111(2) 0.0045(3)
Ru2 0.0550(3) 0.0541(4) 0.0397(3) 0.0053(3) 0.0137(3) -0.0006(3)
Ru3 0.0427(3) 0.0524(4) 0.0420(3) -0.0016(3) 0.0073(2) 0.0040(3)
Ru4 0.0440(3) 0.0471(3) 0.0363(3) 0.0004(2) 0.0078(2) -0.0045(2)
Ru5 0.0508(3) 0.0430(3) 0.0407(3) -0.0036(2) 0.0116(2) -0.0021(3)
Br1 0.0591(5) 0.0764(6) 0.0448(4) 0.0070(4) -0.0016(3) -0.0136(4)
Cu1 0.0505(5) 0.0671(6) 0.0374(4) -0.0006(4) 0.0060(4) -0.0041(4)
P1 0.0416(9) 0.0466(10) 0.0347(9) 0.0001(7) 0.0123(7) -0.0012(8)
P2 0.0604(12) 0.0606(14) 0.0702(14) -0.0043(11) 0.0207(11) 0.0103(10)
O1 0.115(5) 0.075(5) 0.087(5) -0.003(4) 0.020(4) 0.036(4)
O2 0.060(4) 0.117(6) 0.091(5) -0.018(4) 0.006(3) -0.028(4)
O3 0.068(4) 0.252(10) 0.072(4) 0.042(5) 0.038(4) 0.020(5)
O4 0.135(5) 0.090(5) 0.055(4) -0.003(3) 0.048(4) -0.010(4)
O5 0.133(6) 0.113(6) 0.121(6) -0.012(5) 0.037(5) -0.074(5)
O6 0.078(4) 0.078(4) 0.076(4) 0.029(3) 0.017(3) 0.010(3)
O7 0.095(5) 0.101(5) 0.130(6) -0.015(4) 0.042(4) 0.042(4)
O8 0.057(3) 0.091(5) 0.073(4) -0.018(3) 0.003(3) -0.006(3)
O9 0.046(3) 0.097(5) 0.078(4) 0.016(3) 0.019(3) -0.004(3)
O10 0.118(5) 0.051(4) 0.095(5) 0.000(3) 0.041(4) -0.007(3)
O11 0.078(4) 0.117(5) 0.043(3) 0.008(3) 0.018(3) -0.005(3)
O12 0.095(5) 0.075(5) 0.090(5) -0.024(4) 0.000(4) -0.019(4)
O13 0.178(7) 0.055(4) 0.083(4) 0.013(3) 0.037(5) 0.020(4)
O14 0.110(5) 0.103(5) 0.101(5) -0.028(4) 0.071(4) -0.009(4)
C1 0.065(5) 0.075(6) 0.046(4) -0.003(4) 0.012(4) 0.009(5)
C2 0.052(5) 0.087(6) 0.062(5) 0.005(4) 0.017(4) 0.002(4)
C3 0.062(5) 0.149(10) 0.050(5) 0.006(5) 0.013(4) -0.009(6)
C4 0.071(5) 0.064(5) 0.049(4) 0.010(4) 0.021(4) 0.000(4)
C5 0.068(5) 0.092(7) 0.061(5) -0.007(5) 0.017(4) -0.015(5)
C6 0.061(5) 0.054(5) 0.055(5) 0.004(4) 0.017(4) 0.004(4)
C7 0.067(5) 0.072(6) 0.063(5) -0.002(4) 0.012(4) 0.005(5)
C8 0.043(4) 0.068(5) 0.046(4) 0.003(4) 0.012(3) 0.008(4)
C9 0.056(5) 0.066(5) 0.042(4) 0.002(3) 0.002(3) 0.004(4)
C10 0.050(4) 0.074(6) 0.049(4) 0.008(4) 0.012(4) -0.007(4)
C11 0.062(5) 0.056(5) 0.052(4) -0.001(4) 0.019(4) -0.012(4)
C12 0.058(5) 0.051(5) 0.078(6) 0.003(4) 0.018(4) 0.000(4)
C13 0.108(7) 0.043(5) 0.056(5) 0.006(4) 0.020(5) 0.005(5)
C14 0.089(6) 0.046(5) 0.075(6) -0.013(4) 0.032(5) -0.005(4)
C15 0.046(4) 0.047(4) 0.040(4) 0.004(3) 0.016(3) 0.002(3)
C16 0.064(5) 0.052(5) 0.057(4) -0.004(3) 0.027(4) -0.004(4)
C17 0.074(5) 0.069(6) 0.082(6) 0.000(5) 0.046(5) -0.010(4)
C18 0.082(6) 0.076(6) 0.070(5) -0.004(5) 0.046(5) 0.002(5)
C19 0.079(5) 0.069(6) 0.051(4) -0.016(4) 0.023(4) 0.006(4)
C20 0.058(4) 0.056(5) 0.052(4) -0.001(3) 0.015(4) -0.002(4)
C21 0.038(3) 0.048(4) 0.044(4) -0.001(3) 0.013(3) -0.004(3)
C22 0.049(4) 0.085(6) 0.039(4) -0.002(4) 0.008(3) 0.005(4)
C23 0.065(5) 0.113(8) 0.042(4) 0.011(4) 0.003(4) 0.001(5)
C24 0.046(4) 0.098(7) 0.070(6) 0.014(5) 0.007(4) 0.007(4)
C25 0.057(5) 0.079(6) 0.071(6) -0.012(4) 0.017(4) 0.010(4)
C26 0.054(4) 0.071(5) 0.044(4) -0.006(4) 0.014(3) 0.009(4)
C27 0.053(4) 0.038(4) 0.039(3) -0.001(3) 0.020(3) -0.003(3)
C28 0.057(4) 0.055(5) 0.047(4) -0.001(3) 0.013(3) -0.004(4)
C29 0.091(6) 0.056(5) 0.058(5) -0.005(4) 0.037(5) -0.026(5)
C30 0.143(9) 0.043(5) 0.051(5) 0.004(4) 0.037(6) -0.013(6)
C31 0.104(7) 0.060(6) 0.055(5) 0.007(4) 0.022(5) 0.011(5)
C32 0.066(5) 0.062(5) 0.058(5) 0.005(4) 0.021(4) 0.009(4)
C33 0.038(3) 0.053(4) 0.043(4) -0.007(3) 0.017(3) -0.002(3)
C34 0.065(5) 0.052(5) 0.050(4) -0.004(3) 0.019(4) -0.007(4)
C35 0.059(5) 0.060(5) 0.079(6) -0.018(4) 0.026(4) -0.018(4)
C36 0.048(5) 0.088(7) 0.065(6) -0.035(5) 0.003(4) -0.009(4)
C37 0.064(5) 0.094(7) 0.047(4) -0.020(5) -0.009(4) 0.004(5)
C38 0.051(4) 0.064(5) 0.051(4) -0.002(4) 0.012(3) 0.004(4)
C39 0.057(4) 0.053(5) 0.060(5) 0.001(4) 0.016(4) 0.007(4)
C40 0.084(6) 0.068(6) 0.073(6) 0.008(5) 0.026(5) 0.007(5)
C41 0.102(8) 0.076(7) 0.122(9) 0.003(7) 0.049(7) -0.017(6)
C42 0.085(7) 0.093(8) 0.123(10) -0.010(7) 0.026(7) -0.022(6)
C43 0.103(8) 0.136(11) 0.067(6) -0.005(7) 0.002(6) -0.008(8)
C44 0.080(6) 0.076(6) 0.077(6) 0.000(5) 0.025(5) -0.013(5)
C45 0.066(5) 0.060(5) 0.066(5) -0.001(4) 0.020(4) 0.013(4)
C46 0.091(7) 0.088(7) 0.097(7) -0.010(5) 0.045(6) 0.027(6)
C47 0.126(9) 0.089(8) 0.128(10) -0.007(7) 0.072(8) 0.025(7)
C48 0.155(11) 0.086(8) 0.099(9) -0.016(7) 0.070(9) 0.000(8)
C49 0.112(8) 0.110(9) 0.081(7) -0.020(6) 0.024(6) -0.005(7)
C50 0.089(7) 0.077(7) 0.077(6) -0.015(5) 0.026(5) 0.007(5)
C51 0.065(6) 0.078(7) 0.077(6) -0.014(5) 0.011(5) 0.021(5)
C52 0.103(7) 0.111(9) 0.074(6) 0.014(6) 0.035(6) 0.055(7)
C53 0.158(12) 0.137(11) 0.093(8) 0.031(7) 0.053(9) 0.092(10)
C54 0.108(11) 0.193(16) 0.085(8) -0.053(10) -0.007(7) 0.087(12)
C55 0.076(8) 0.188(16) 0.192(16) -0.083(14) 0.011(9) 0.040(11)
C56 0.078(7) 0.129(11) 0.178(13) -0.047(9) 0.036(8) 0.034(7)
C57 0.055(5) 0.063(6) 0.105(7) -0.008(5) 0.033(5) -0.003(4)
C58 0.093(7) 0.074(7) 0.099(7) 0.001(6) 0.041(6) -0.010(5)
C59 0.146(11) 0.085(9) 0.167(13) 0.002(9) 0.070(10) -0.012(8)
C60 0.135(11) 0.122(12) 0.153(13) 0.030(10) 0.063(10) -0.023(10)
C61 0.149(12) 0.157(14) 0.141(12) -0.016(10) 0.099(10) -0.040(11)
C62 0.135(9) 0.091(8) 0.109(8) -0.020(6) 0.074(8) -0.022(7)

loop_
_atom_type_symbol
_atom_type_description
_atom_type_scat_dispersion_real
_atom_type_scat_dispersion_imag
_atom_type_scat_source
C C 0.0033 0.0016 'International Tables Vol C Tables 4.2.6.8 and 6.1.1.4'
H H 0.0000 0.0000 'International Tables Vol C Tables 4.2.6.8 and 6.1.1.4'
Br Br -0.2901 2.4595 'International Tables Vol C Tables 4.2.6.8 and 6.1.1.4'
Cu Cu 0.3201 1.2651 'International Tables Vol C Tables 4.2.6.8 and 6.1.1.4'
O O 0.0106 0.0060 'International Tables Vol C Tables 4.2.6.8 and 6.1.1.4'
P P 0.1023 0.0942 'International Tables Vol C Tables 4.2.6.8 and 6.1.1.4'
Ru Ru -1.2594 0.8363 'International Tables Vol C Tables 4.2.6.8 and 6.1.1.4'
Te Te -0.5308 1.6751 'International Tables Vol C Tables 4.2.6.8 and 6.1.1.4'

loop_
_geom_angle_atom_site_label_1
_geom_angle_atom_site_label_2
_geom_angle_atom_site_label_3
_geom_angle
Ru1 Te1 Ru4 69.052(18)
Ru1 Te1 Ru2 63.67(2)
Ru4 Te1 Ru2 98.45(2)
Ru1 Te1 Ru3 97.36(2)
Ru4 Te1 Ru3 62.937(19)
Ru2 Te1 Ru3 62.37(2)
C1 Ru1 C3 96.8(4)
C1 Ru1 C2 96.5(4)
C3 Ru1 C2 90.0(3)
C1 Ru1 Cu1 85.6(2)
C3 Ru1 Cu1 158.2(3)
C2 Ru1 Cu1 68.2(2)
C1 Ru1 Te1 90.0(2)
C3 Ru1 Te1 91.7(3)
C2 Ru1 Te1 173.0(3)
Cu1 Ru1 Te1 110.01(3)
C1 Ru1 Ru2 143.5(2)
C3 Ru1 Ru2 68.7(3)
C2 Ru1 Ru2 116.0(3)
Cu1 Ru1 Ru2 120.58(3)
Te1 Ru1 Ru2 58.545(19)
C1 Ru1 Ru5 141.3(2)
C3 Ru1 Ru5 121.8(3)
C2 Ru1 Ru5 87.1(2)
Cu1 Ru1 Ru5 59.95(2)
Te1 Ru1 Ru5 86.33(2)
Ru2 Ru1 Ru5 61.184(19)
C1 Ru1 Ru4 88.5(2)
C3 Ru1 Ru4 146.8(3)
C2 Ru1 Ru4 122.0(2)
Cu1 Ru1 Ru4 54.57(2)
Te1 Ru1 Ru4 55.513(17)
Ru2 Ru1 Ru4 87.78(2)
Ru5 Ru1 Ru4 58.073(18)
C4 Ru2 C5 91.2(3)
C4 Ru2 C6 91.4(3)
C5 Ru2 C6 103.7(4)
C4 Ru2 Te1 92.5(2)
C5 Ru2 Te1 156.1(3)
C6 Ru2 Te1 99.8(2)
C4 Ru2 Ru3 120.5(2)
C5 Ru2 Ru3 135.8(3)
C6 Ru2 Ru3 50.8(2)
Te1 Ru2 Ru3 59.674(19)
C4 Ru2 Ru1 117.2(2)
C5 Ru2 Ru1 99.8(3)
C6 Ru2 Ru1 142.4(2)
Te1 Ru2 Ru1 57.788(19)
Ru3 Ru2 Ru1 92.17(2)
C4 Ru2 Ru5 177.2(2)
C5 Ru2 Ru5 90.1(2)
C6 Ru2 Ru5 90.7(2)
Te1 Ru2 Ru5 85.35(2)
Ru3 Ru2 Ru5 59.751(18)
Ru1 Ru2 Ru5 60.174(18)
C7 Ru3 C8 92.7(3)
C7 Ru3 C6 87.7(3)
C8 Ru3 C6 93.8(3)
C7 Ru3 C9 89.0(3)
C8 Ru3 C9 88.5(3)
C6 Ru3 C9 176.0(3)
C7 Ru3 Te1 176.3(2)
C8 Ru3 Te1 90.8(2)
C6 Ru3 Te1 93.3(2)
C9 Ru3 Te1 89.9(2)
C7 Ru3 Ru2 121.1(3)
C8 Ru3 Ru2 117.6(2)
C6 Ru3 Ru2 44.6(2)
C9 Ru3 Ru2 136.5(2)
Te1 Ru3 Ru2 57.958(19)
C7 Ru3 Ru4 119.8(2)
C8 Ru3 Ru4 115.8(2)
C6 Ru3 Ru4 136.5(2)
C9 Ru3 Ru4 44.4(2)
Te1 Ru3 Ru4 57.342(18)
Ru2 Ru3 Ru4 92.15(2)
C7 Ru3 Ru5 90.9(2)
C8 Ru3 Ru5 175.9(2)
C6 Ru3 Ru5 88.1(2)
C9 Ru3 Ru5 89.82(19)
Te1 Ru3 Ru5 85.51(2)
Ru2 Ru3 Ru5 61.666(19)
Ru4 Ru3 Ru5 60.702(19)
C11 Ru4 C10 90.2(3)
C11 Ru4 C9 99.7(3)
C10 Ru4 C9 91.3(3)
C11 Ru4 Cu1 109.9(2)
C10 Ru4 Cu1 62.7(2)
C9 Ru4 Cu1 139.8(2)
C11 Ru4 Te1 87.6(2)
C10 Ru4 Te1 171.2(2)
C9 Ru4 Te1 97.4(2)
Cu1 Ru4 Te1 110.14(3)
C11 Ru4 Ru3 127.1(2)
C10 Ru4 Ru3 127.6(2)
C9 Ru4 Ru3 51.6(2)
Cu1 Ru4 Ru3 119.70(3)
Te1 Ru4 Ru3 59.720(18)
C11 Ru4 Ru5 165.3(2)
C10 Ru4 Ru5 93.7(2)
C9 Ru4 Ru5 94.3(2)
Cu1 Ru4 Ru5 60.10(3)
Te1 Ru4 Ru5 86.40(2)
Ru3 Ru4 Ru5 60.015(19)
C11 Ru4 Ru1 107.5(2)
C10 Ru4 Ru1 117.5(2)
C9 Ru4 Ru1 139.5(2)
Cu1 Ru4 Ru1 54.78(2)
Te1 Ru4 Ru1 55.435(17)
Ru3 Ru4 Ru1 87.86(2)
Ru5 Ru4 Ru1 58.260(18)
C13 Ru5 C12 92.9(4)
C13 Ru5 C14 92.7(4)
C12 Ru5 C14 92.9(3)
C13 Ru5 Cu1 157.8(3)
C12 Ru5 Cu1 65.1(2)
C14 Ru5 Cu1 91.4(3)
C13 Ru5 Ru3 87.9(3)
C12 Ru5 Ru3 175.8(2)
C14 Ru5 Ru3 83.0(3)
Cu1 Ru5 Ru3 114.31(3)
C13 Ru5 Ru4 146.8(3)
C12 Ru5 Ru4 119.5(2)
C14 Ru5 Ru4 79.3(2)
Cu1 Ru5 Ru4 55.40(2)
Ru3 Ru5 Ru4 59.283(19)
C13 Ru5 Ru1 126.8(3)
C12 Ru5 Ru1 92.3(2)
C14 Ru5 Ru1 139.8(2)
Cu1 Ru5 Ru1 55.48(2)
Ru3 Ru5 Ru1 90.53(2)
Ru4 Ru5 Ru1 63.667(19)
C13 Ru5 Ru2 76.0(2)
C12 Ru5 Ru2 125.6(2)
C14 Ru5 Ru2 139.8(3)
Cu1 Ru5 Ru2 113.64(3)
Ru3 Ru5 Ru2 58.583(18)
Ru4 Ru5 Ru2 89.52(2)
Ru1 Ru5 Ru2 58.642(18)
Br1 Cu1 C10 101.02(18)
Br1 Cu1 Ru4 139.47(4)
C10 Cu1 Ru4 43.49(18)
Br1 Cu1 Ru1 136.74(4)
C10 Cu1 Ru1 114.10(18)
Ru4 Cu1 Ru1 70.65(3)
Br1 Cu1 Ru5 145.93(5)
C10 Cu1 Ru5 85.64(18)
Ru4 Cu1 Ru5 64.50(3)
Ru1 Cu1 Ru5 64.56(2)
C27 P1 C33 110.2(3)
C27 P1 C21 111.7(3)
C33 P1 C21 107.1(3)
C27 P1 C15 107.6(3)
C33 P1 C15 111.6(3)
C21 P1 C15 108.8(3)
C57 P2 C51 109.6(4)
C57 P2 C45 111.0(4)
C51 P2 C45 108.0(4)
C57 P2 C39 109.0(4)
C51 P2 C39 111.1(4)
C45 P2 C39 108.1(4)
O1 C1 Ru1 178.4(8)
O2 C2 Ru1 172.4(7)
O3 C3 Ru1 168.3(9)
O4 C4 Ru2 179.7(9)
O5 C5 Ru2 176.6(8)
O6 C6 Ru2 143.1(6)
O6 C6 Ru3 132.3(6)
Ru2 C6 Ru3 84.6(3)
O7 C7 Ru3 177.0(8)
O8 C8 Ru3 178.9(7)
O9 C9 Ru4 144.1(6)
O9 C9 Ru3 131.9(6)
Ru4 C9 Ru3 84.0(3)
O11 C10 Ru4 170.9(7)
O11 C10 Cu1 115.4(6)
Ru4 C10 Cu1 73.8(2)
O10 C11 Ru4 179.1(7)
O12 C12 Ru5 169.7(7)
O13 C13 Ru5 173.2(7)
O14 C14 Ru5 175.9(8)
C16 C15 C20 119.4(6)
C16 C15 P1 121.0(5)
C20 C15 P1 119.2(5)
C17 C16 C15 120.2(7)
C18 C17 C16 119.8(7)
C17 C18 C19 121.9(7)
C18 C19 C20 119.0(7)
C15 C20 C19 119.6(7)
C22 C21 C26 120.1(6)
C22 C21 P1 120.7(5)
C26 C21 P1 119.1(5)
C21 C22 C23 119.2(7)
C24 C23 C22 119.8(7)
C25 C24 C23 121.1(8)
C24 C25 C26 120.6(7)
C21 C26 C25 119.1(7)
C32 C27 C28 119.0(6)
C32 C27 P1 120.0(5)
C28 C27 P1 120.9(5)
C29 C28 C27 119.8(7)
C30 C29 C28 119.6(8)
C29 C30 C31 121.7(8)
C32 C31 C30 118.8(8)
C31 C32 C27 121.1(8)
C34 C33 C38 119.0(6)
C34 C33 P1 119.4(5)
C38 C33 P1 121.6(6)
C35 C34 C33 119.2(7)
C36 C35 C34 122.0(8)
C35 C36 C37 119.4(8)
C36 C37 C38 121.4(8)
C37 C38 C33 119.0(8)
C44 C39 C40 119.8(8)
C44 C39 P2 121.5(6)
C40 C39 P2 118.7(6)
C39 C40 C41 118.3(9)
C42 C41 C40 121.8(10)
C41 C42 C43 119.6(11)
C42 C43 C44 121.4(10)
C39 C44 C43 119.0(8)
C50 C45 C46 119.5(8)
C50 C45 P2 121.2(6)
C46 C45 P2 119.3(7)
C47 C46 C45 120.6(10)
C46 C47 C48 120.3(10)
C49 C48 C47 119.3(10)
C48 C49 C50 120.3(11)
C45 C50 C49 120.1(9)
C52 C51 C56 120.5(10)
C52 C51 P2 121.4(8)
C56 C51 P2 117.8(9)
C51 C52 C53 122.5(12)
C54 C53 C52 116.6(14)
C53 C54 C55 123.7(14)
C54 C55 C56 118.8(15)
C51 C56 C55 117.8(14)
C58 C57 C62 118.8(9)
C58 C57 P2 121.6(7)
C62 C57 P2 119.5(7)
C57 C58 C59 120.7(10)
C60 C59 C58 119.8(12)
C61 C60 C59 118.7(13)
C62 C61 C60 122.3(12)
C61 C62 C57 119.5(11)

loop_
_geom_bond_atom_site_label_1
_geom_bond_atom_site_label_2
_geom_bond_distance
Te1 Ru1 2.6761(7)
Te1 Ru4 2.6786(6)
Te1 Ru2 2.6982(8)
Te1 Ru3 2.7475(7)
Ru1 C1 1.890(9)
Ru1 C3 1.898(9)
Ru1 C2 1.906(9)
Ru1 Cu1 2.6277(9)
Ru1 Ru2 2.8347(8)
Ru1 Ru5 2.8799(8)
Ru1 Ru4 3.0349(7)
Ru2 C4 1.860(7)
Ru2 C5 1.887(10)
Ru2 C6 1.989(8)
Ru2 Ru3 2.8200(8)
Ru2 Ru5 2.9085(7)
Ru3 C7 1.866(9)
Ru3 C8 1.888(8)
Ru3 C6 2.194(8)
Ru3 C9 2.234(8)
Ru3 Ru4 2.8332(8)
Ru3 Ru5 2.8545(8)
Ru4 C11 1.878(8)
Ru4 C10 1.879(7)
Ru4 C9 1.992(8)
Ru4 Cu1 2.6210(10)
Ru4 Ru5 2.8740(8)
Ru5 C13 1.872(8)
Ru5 C12 1.874(9)
Ru5 C14 1.889(9)
Ru5 Cu1 2.7605(11)
Br1 Cu1 2.3128(11)
Cu1 C10 2.427(7)
P1 C27 1.784(6)
P1 C33 1.791(7)
P1 C21 1.797(6)
P1 C15 1.801(6)
P2 C57 1.777(9)
P2 C51 1.787(9)
P2 C45 1.791(8)
P2 C39 1.798(8)
O1 C1 1.129(9)
O2 C2 1.134(9)
O3 C3 1.150(9)
O4 C4 1.159(8)
O5 C5 1.130(10)
O6 C6 1.160(8)
O7 C7 1.145(9)
O8 C8 1.123(8)
O9 C9 1.163(8)
O10 C11 1.130(8)
O11 C10 1.157(8)
O12 C12 1.170(9)
O13 C13 1.142(9)
O14 C14 1.150(9)
C15 C16 1.381(9)
C15 C20 1.382(9)
C16 C17 1.372(9)
C17 C18 1.353(11)
C18 C19 1.357(11)
C19 C20 1.399(9)
C21 C22 1.381(9)
C21 C26 1.381(9)
C22 C23 1.390(10)
C23 C24 1.362(11)
C24 C25 1.343(11)
C25 C26 1.385(10)
C27 C32 1.397(9)
C27 C28 1.399(9)
C28 C29 1.382(10)
C29 C30 1.366(12)
C30 C31 1.389(12)
C31 C32 1.361(11)
C33 C34 1.394(9)
C33 C38 1.393(9)
C34 C35 1.383(10)
C35 C36 1.347(11)
C36 C37 1.355(12)
C37 C38 1.396(10)
C39 C44 1.363(11)
C39 C40 1.385(10)
C40 C41 1.407(13)
C41 C42 1.333(14)
C42 C43 1.337(14)
C43 C44 1.409(13)
C45 C50 1.356(11)
C45 C46 1.361(11)
C46 C47 1.360(13)
C47 C48 1.367(15)
C48 C49 1.358(14)
C49 C50 1.377(12)
C51 C52 1.343(13)
C51 C56 1.385(14)
C52 C53 1.397(13)
C53 C54 1.353(18)
C54 C55 1.36(2)
C55 C56 1.425(17)
C57 C58 1.365(12)
C57 C62 1.398(12)
C58 C59 1.390(14)
C59 C60 1.382(17)
C60 C61 1.353(17)
C61 C62 1.359(15)
